data_4039029
loop_
_publ_author_name
'Volker Lorenz'
'Phil Liebing'
'Michael B\"ohme'
'Axel Buchholz'
'Winfried Plass'
'Niklas Geue'
'Liane Hilfert'
'Sabine Busse'
'Felix Engelhardt'
'Cristian G. Hrib'
'Frank T. Edelmann'

_publ_contact_author 'Frank T. Edelmann'
_publ_contact_author_email frank.edelmann@ovgu.de
_publ_section_title
;
 Lanthanide(III) Sandwich and Half-Sandwich Complexes with Bulky
 Cyclooctatetraenyl Ligands: Synthesis, Structures, and Magnetic
 Properties
;
_journal_coden_ASTM EJICFO
_journal_issue 41
_journal_name_full 'European Journal of Inorganic Chemistry'
_journal_page_first 4840
_journal_page_last 4849
_journal_paper_doi 10.1002/ejic.201700878
_journal_volume 2017
_journal_year 2017
_chemical_formula_moiety 'C28 H48 Si4 Tb, C12 H30 Li O6'
_chemical_formula_sum 'C40 H78 Li O6 Si4 Tb'
_chemical_formula_weight 933.24
_space_group_crystal_system triclinic
_space_group_IT_number 2
_space_group_name_Hall '-P 1'
_space_group_name_H-M_alt 'P -1'
_atom_sites_solution_hydrogens geom
_atom_sites_solution_primary heavy
_atom_sites_solution_secondary difmap
_audit_creation_method SHELXL-2016/4
_cell_angle_alpha 99.284(2)
_cell_angle_beta 102.123(2)
_cell_angle_gamma 99.692(2)
_cell_formula_units_Z 2
_cell_length_a 11.4950(3)
_cell_length_b 12.2906(4)
_cell_length_c 18.4734(6)
_cell_measurement_reflns_used 24315
_cell_measurement_temperature 153(2)
_cell_measurement_theta_max 27.301
_cell_measurement_theta_min 1.853
_cell_volume 2462.37(13)
_computing_cell_refinement 'X-Area (STOE & Cie, 2002)'
_computing_data_collection 'X-Area (STOE & Cie, 2002)'
_computing_data_reduction 'X-Area and X-Red (STOE & Cie, 2002)'
_computing_molecular_graphics 'Diamond (Brandenburg, 1999)'
_computing_publication_material 'SHELXL-2016/4 (Sheldrick, 2016)'
_computing_structure_refinement 'SHELXL-2016/4 (Sheldrick, 2016)'
_computing_structure_solution 'SIR-97 (Altamore et al., 1997)'
_diffrn_ambient_temperature 153(2)
_diffrn_detector_area_resol_mean 6.67
_diffrn_measured_fraction_theta_full 0.990
_diffrn_measured_fraction_theta_max 0.990
_diffrn_measurement_device_type 'STOE IPDS 2T'
_diffrn_measurement_method 'area detector'
_diffrn_radiation_type MoK\a
_diffrn_radiation_wavelength 0.71073
_diffrn_reflns_av_R_equivalents 0.0421
_diffrn_reflns_av_unetI/netI 0.0462
_diffrn_reflns_Laue_measured_fraction_full 0.990
_diffrn_reflns_Laue_measured_fraction_max 0.990
_diffrn_reflns_limit_h_max 14
_diffrn_reflns_limit_h_min -14
_diffrn_reflns_limit_k_max 15
_diffrn_reflns_limit_k_min -15
_diffrn_reflns_limit_l_max 22
_diffrn_reflns_limit_l_min -21
_diffrn_reflns_number 21395
_diffrn_reflns_point_group_measured_fraction_full 0.990
_diffrn_reflns_point_group_measured_fraction_max 0.990
_diffrn_reflns_theta_full 25.242
_diffrn_reflns_theta_max 25.996
_diffrn_reflns_theta_min 2.255
_diffrn_source 'fine-focus sealed tube'
_exptl_absorpt_coefficient_mu 1.571
_exptl_absorpt_correction_T_max 0.8668
_exptl_absorpt_correction_T_min 0.7372
_exptl_absorpt_correction_type numerical
_exptl_absorpt_process_details 'X-Area and X-Red (STOE & Cie, 2002)'
_exptl_crystal_colour yellow
_exptl_crystal_density_diffrn 1.259
_exptl_crystal_description prism
_exptl_crystal_F_000 980
_exptl_crystal_size_max 0.180
_exptl_crystal_size_mid 0.120
_exptl_crystal_size_min 0.110
_refine_diff_density_max 4.340
_refine_diff_density_min -0.926
_refine_diff_density_rms 0.088
_refine_ls_extinction_coef .
_refine_ls_extinction_method none
_refine_ls_goodness_of_fit_ref 1.030
_refine_ls_hydrogen_treatment constr
_refine_ls_matrix_type full
_refine_ls_number_parameters 487
_refine_ls_number_reflns 9586
_refine_ls_number_restraints 0
_refine_ls_restrained_S_all 1.030
_refine_ls_R_factor_all 0.0538
_refine_ls_R_factor_gt 0.0412
_refine_ls_shift/su_max 0.001
_refine_ls_shift/su_mean 0.000
_refine_ls_structure_factor_coef Fsqd
_refine_ls_weighting_details 'w=1/[\s^2^(Fo^2^)+(0.0387P)^2^+3.8485P] where P=(Fo^2^+2Fc^2^)/3'
_refine_ls_weighting_scheme calc
_refine_ls_wR_factor_gt 0.0869
_refine_ls_wR_factor_ref 0.0910
_reflns_Friedel_coverage 0.000
_reflns_Friedel_fraction_full .
_reflns_Friedel_fraction_max .
_reflns_number_gt 8196
_reflns_number_total 9586
_reflns_threshold_expression 'I > 2\s(I)'
_cod_data_source_file li0182.cif
_cod_data_source_block li0182
_cod_database_code 4039029
_shelx_shelxl_version_number 2016/4
_shelx_space_group_comment
;
The symmetry employed for this shelxl refinement is uniquely defined
by the following loop, which should always be used as a source of
symmetry information in preference to the above space-group names.
They are only intended as comments.
;
_shelx_estimated_absorpt_t_min 0.765
_shelx_estimated_absorpt_t_max 0.846

loop_
_space_group_symop_operation_xyz
'x, y, z'
'-x, -y, -z'

loop_
_atom_site_label
_atom_site_type_symbol
_atom_site_fract_x
_atom_site_fract_y
_atom_site_fract_z
_atom_site_U_iso_or_equiv
_atom_site_adp_type
_atom_site_occupancy
_atom_site_site_symmetry_order
_atom_site_calc_flag
_atom_site_refinement_flags_posn
_atom_site_refinement_flags_adp
_atom_site_refinement_flags_occupancy
_atom_site_disorder_assembly
_atom_site_disorder_group
C1 C 0.5977(4) 0.1811(4) 0.3172(2) 0.0306(9) Uani 1 1 d . . . . .
C2 C 0.5919(4) 0.1424(4) 0.2398(2) 0.0337(9) Uani 1 1 d . . . . .
H1 H 0.636888 0.084929 0.233196 0.040 Uiso 1 1 calc R U . . .
C3 C 0.5375(4) 0.1661(3) 0.1698(2) 0.0328(9) Uani 1 1 d . . . . .
H2 H 0.556680 0.120879 0.128964 0.039 Uiso 1 1 calc R U . . .
C4 C 0.4610(4) 0.2398(4) 0.1432(2) 0.0335(9) Uani 1 1 d . . . . .
C5 C 0.4066(4) 0.3153(4) 0.1840(3) 0.0382(10) Uani 1 1 d . . . . .
H3 H 0.356869 0.350574 0.151280 0.046 Uiso 1 1 calc R U . . .
C6 C 0.4061(4) 0.3525(4) 0.2598(3) 0.0409(11) Uani 1 1 d . . . . .
H4 H 0.356222 0.406020 0.265408 0.049 Uiso 1 1 calc R U . . .
C7 C 0.4614(4) 0.3298(4) 0.3294(3) 0.0396(10) Uani 1 1 d . . . . .
H5 H 0.439520 0.371168 0.370680 0.048 Uiso 1 1 calc R U . . .
C8 C 0.5406(4) 0.2610(4) 0.3524(3) 0.0348(9) Uani 1 1 d . . . . .
H6 H 0.562166 0.270015 0.405843 0.042 Uiso 1 1 calc R U . . .
C9 C 0.7863(7) 0.0285(7) 0.3416(4) 0.080(2) Uani 1 1 d . . . . .
H9 H 0.840050 0.002215 0.380591 0.096 Uiso 1 1 calc R U . . .
H7 H 0.835361 0.072804 0.314803 0.096 Uiso 1 1 calc R U . . .
H8 H 0.731542 -0.036549 0.305653 0.096 Uiso 1 1 calc R U . . .
C10 C 0.5975(6) 0.0256(6) 0.4308(4) 0.0685(17) Uani 1 1 d . . . . .
H11 H 0.648058 -0.014230 0.462228 0.082 Uiso 1 1 calc R U . . .
H10 H 0.535678 -0.029431 0.390985 0.082 Uiso 1 1 calc R U . . .
H12 H 0.557401 0.071338 0.462248 0.082 Uiso 1 1 calc R U . . .
C11 C 0.8010(6) 0.2275(5) 0.4644(3) 0.0701(18) Uani 1 1 d . . . . .
H13 H 0.849877 0.190998 0.499366 0.084 Uiso 1 1 calc R U . . .
H14 H 0.754642 0.272131 0.491615 0.084 Uiso 1 1 calc R U . . .
H15 H 0.854788 0.276981 0.443063 0.084 Uiso 1 1 calc R U . . .
C12 C 0.3820(8) 0.3606(6) 0.0134(4) 0.088(2) Uani 1 1 d . . . . .
H18 H 0.370867 0.355460 -0.041175 0.106 Uiso 1 1 calc R U . . .
H17 H 0.444057 0.427804 0.040592 0.106 Uiso 1 1 calc R U . . .
H16 H 0.304860 0.365979 0.027012 0.106 Uiso 1 1 calc R U . . .
C13 C 0.5689(6) 0.2185(7) 0.0027(3) 0.082(2) Uani 1 1 d . . . . .
H20 H 0.544737 0.196562 -0.052577 0.098 Uiso 1 1 calc R U . . .
H21 H 0.606308 0.160673 0.023562 0.098 Uiso 1 1 calc R U . . .
H19 H 0.627523 0.290758 0.017834 0.098 Uiso 1 1 calc R U . . .
C14 C 0.3104(8) 0.1098(7) -0.0127(4) 0.100(3) Uani 1 1 d . . . . .
H22 H 0.303091 0.103276 -0.067155 0.120 Uiso 1 1 calc R U . . .
H24 H 0.232921 0.119653 -0.001258 0.120 Uiso 1 1 calc R U . . .
H23 H 0.331057 0.041237 0.002403 0.120 Uiso 1 1 calc R U . . .
C15 C 0.8675(4) 0.3850(3) 0.2390(2) 0.0304(9) Uani 1 1 d . . . . .
C16 C 0.8764(3) 0.4177(3) 0.3176(2) 0.0304(9) Uani 1 1 d . . . . .
H25 H 0.931181 0.382237 0.346746 0.036 Uiso 1 1 calc R U . . .
C17 C 0.8250(3) 0.4892(3) 0.3638(2) 0.0306(9) Uani 1 1 d . . . . .
H26 H 0.856035 0.489709 0.415747 0.037 Uiso 1 1 calc R U . . .
C18 C 0.7405(4) 0.5603(3) 0.3546(2) 0.0310(9) Uani 1 1 d . . . . .
C19 C 0.6749(4) 0.5880(3) 0.2887(2) 0.0331(9) Uani 1 1 d . . . . .
H27 H 0.624562 0.639060 0.300017 0.040 Uiso 1 1 calc R U . . .
C20 C 0.6655(4) 0.5589(4) 0.2104(3) 0.0354(9) Uani 1 1 d . . . . .
H28 H 0.610943 0.595377 0.181985 0.042 Uiso 1 1 calc R U . . .
C21 C 0.7172(4) 0.4891(4) 0.1645(3) 0.0353(10) Uani 1 1 d . . . . .
H29 H 0.690693 0.491283 0.112545 0.042 Uiso 1 1 calc R U . . .
C22 C 0.7982(3) 0.4167(4) 0.1760(2) 0.0319(9) Uani 1 1 d . . . . .
H30 H 0.809664 0.379358 0.129658 0.038 Uiso 1 1 calc R U . . .
C23 C 1.0732(6) 0.2668(7) 0.2973(4) 0.079(2) Uani 1 1 d . . . . .
H32 H 1.138476 0.234114 0.281791 0.095 Uiso 1 1 calc R U . . .
H33 H 1.030093 0.216280 0.323536 0.095 Uiso 1 1 calc R U . . .
H31 H 1.108263 0.340197 0.331401 0.095 Uiso 1 1 calc R U . . .
C24 C 1.0602(5) 0.3431(5) 0.1514(4) 0.0580(14) Uani 1 1 d . . . . .
H36 H 1.116633 0.293988 0.142101 0.070 Uiso 1 1 calc R U . . .
H34 H 1.106392 0.419003 0.176843 0.070 Uiso 1 1 calc R U . . .
H35 H 1.007351 0.346653 0.103057 0.070 Uiso 1 1 calc R U . . .
C25 C 0.8747(5) 0.1461(4) 0.1555(3) 0.0548(13) Uani 1 1 d . . . . .
H38 H 0.929587 0.100960 0.137630 0.066 Uiso 1 1 calc R U . . .
H37 H 0.816334 0.157773 0.111943 0.066 Uiso 1 1 calc R U . . .
H39 H 0.830802 0.106467 0.186864 0.066 Uiso 1 1 calc R U . . .
C26 C 0.7259(6) 0.5409(5) 0.5166(3) 0.0575(14) Uani 1 1 d . . . . .
H42 H 0.706331 0.578569 0.562095 0.069 Uiso 1 1 calc R U . . .
H40 H 0.808488 0.526978 0.529756 0.069 Uiso 1 1 calc R U . . .
H41 H 0.667785 0.469016 0.495424 0.069 Uiso 1 1 calc R U . . .
C27 C 0.8348(5) 0.7646(5) 0.4838(3) 0.0619(15) Uani 1 1 d . . . . .
H43 H 0.822291 0.802765 0.531544 0.074 Uiso 1 1 calc R U . . .
H44 H 0.828535 0.814330 0.447319 0.074 Uiso 1 1 calc R U . . .
H45 H 0.915752 0.746408 0.492759 0.074 Uiso 1 1 calc R U . . .
C28 C 0.5646(5) 0.6713(6) 0.4338(3) 0.0607(15) Uani 1 1 d . . . . .
H48 H 0.551900 0.699624 0.483634 0.073 Uiso 1 1 calc R U . . .
H47 H 0.500875 0.604659 0.407914 0.073 Uiso 1 1 calc R U . . .
H46 H 0.561285 0.729965 0.403720 0.073 Uiso 1 1 calc R U . . .
C29 C 0.2479(7) 0.6457(7) 0.3292(4) 0.084(2) Uani 1 1 d . . . . .
H51 H 0.240844 0.628374 0.378218 0.101 Uiso 1 1 calc R U . . .
H49 H 0.331779 0.683381 0.332940 0.101 Uiso 1 1 calc R U . . .
H50 H 0.226101 0.575703 0.290900 0.101 Uiso 1 1 calc R U . . .
C30 C 0.0461(5) 0.6723(5) 0.3084(3) 0.0624(17) Uani 1 1 d . . . . .
H53 H 0.043105 0.652633 0.357998 0.075 Uiso 1 1 calc R U . . .
H52 H 0.013409 0.603058 0.268701 0.075 Uiso 1 1 calc R U . . .
C31 C -0.0271(5) 0.7576(6) 0.2942(3) 0.0602(16) Uani 1 1 d . . . . .
H54 H -0.114281 0.724816 0.287909 0.072 Uiso 1 1 calc R U . . .
H55 H -0.001785 0.822536 0.337480 0.072 Uiso 1 1 calc R U . . .
C32 C -0.0891(6) 0.8616(7) 0.2029(5) 0.092(2) Uani 1 1 d . . . . .
H56 H -0.173205 0.819080 0.191360 0.110 Uiso 1 1 calc R U . . .
H58 H -0.071969 0.884959 0.157281 0.110 Uiso 1 1 calc R U . . .
H57 H -0.077943 0.928469 0.242606 0.110 Uiso 1 1 calc R U . . .
C33 C 0.2634(6) 0.9846(6) 0.3590(4) 0.079(2) Uani 1 1 d . . . . .
H61 H 0.329410 1.050472 0.382350 0.095 Uiso 1 1 calc R U . . .
H59 H 0.276767 0.922330 0.384721 0.095 Uiso 1 1 calc R U . . .
H60 H 0.185517 1.003738 0.363598 0.095 Uiso 1 1 calc R U . . .
C34 C 0.2550(6) 1.0433(5) 0.2431(4) 0.0749(19) Uani 1 1 d . . . . .
H63 H 0.328254 1.104066 0.265212 0.090 Uiso 1 1 calc R U . . .
H62 H 0.182556 1.074424 0.248647 0.090 Uiso 1 1 calc R U . . .
C35 C 0.2472(6) 1.0020(5) 0.1624(4) 0.0705(18) Uani 1 1 d . . . . .
H64 H 0.237233 1.063083 0.134189 0.085 Uiso 1 1 calc R U . . .
H65 H 0.322535 0.976683 0.156398 0.085 Uiso 1 1 calc R U . . .
C36 C 0.1176(7) 0.8807(6) 0.0552(4) 0.0774(19) Uani 1 1 d . . . . .
H66 H 0.093545 0.943635 0.033495 0.093 Uiso 1 1 calc R U . . .
H68 H 0.050408 0.814580 0.037831 0.093 Uiso 1 1 calc R U . . .
H67 H 0.189174 0.862729 0.038839 0.093 Uiso 1 1 calc R U . . .
C37 C 0.4555(4) 0.8105(5) 0.2243(3) 0.0589(15) Uani 1 1 d . . . . .
H70 H 0.461385 0.888884 0.248529 0.071 Uiso 1 1 calc R U . . .
H71 H 0.509986 0.808054 0.190027 0.071 Uiso 1 1 calc R U . . .
H69 H 0.479034 0.767150 0.263083 0.071 Uiso 1 1 calc R U . . .
C38 C 0.3174(5) 0.6480(4) 0.1475(3) 0.0490(12) Uani 1 1 d . . . . .
H72 H 0.322958 0.600669 0.186155 0.059 Uiso 1 1 calc R U . . .
H73 H 0.381367 0.638259 0.119980 0.059 Uiso 1 1 calc R U . . .
C39 C 0.1945(5) 0.6139(4) 0.0937(3) 0.0487(12) Uani 1 1 d . . . . .
H74 H 0.193369 0.652567 0.050549 0.058 Uiso 1 1 calc R U . . .
H75 H 0.175095 0.531496 0.073672 0.058 Uiso 1 1 calc R U . . .
C40 C -0.0148(4) 0.6041(5) 0.0891(3) 0.0514(13) Uani 1 1 d . . . . .
H78 H -0.070892 0.623876 0.119832 0.062 Uiso 1 1 calc R U . . .
H77 H -0.030458 0.521977 0.072549 0.062 Uiso 1 1 calc R U . . .
H76 H -0.027031 0.638936 0.044686 0.062 Uiso 1 1 calc R U . . .
LI Li 0.1653(7) 0.7984(6) 0.2138(4) 0.0385(17) Uani 1 1 d . . . . .
O1 O 0.1681(3) 0.7178(3) 0.30813(18) 0.0469(8) Uani 1 1 d . . . . .
O2 O -0.0092(3) 0.7932(3) 0.2279(2) 0.0478(8) Uani 1 1 d . . . . .
O3 O 0.2613(3) 0.9519(3) 0.2821(2) 0.0527(9) Uani 1 1 d . . . . .
O4 O 0.1458(3) 0.9110(3) 0.1342(2) 0.0544(9) Uani 1 1 d . . . . .
O5 O 0.3334(3) 0.7628(3) 0.18239(19) 0.0452(8) Uani 1 1 d . . . . .
O6 O 0.1076(3) 0.6441(3) 0.13293(18) 0.0442(8) Uani 1 1 d . . . . .
SI1 Si 0.69453(12) 0.11843(11) 0.38700(7) 0.0392(3) Uani 1 1 d . . . . .
SI2 Si 0.43144(13) 0.23291(12) 0.03971(7) 0.0453(3) Uani 1 1 d . . . . .
SI3 Si 0.96507(11) 0.28535(11) 0.21247(7) 0.0369(3) Uani 1 1 d . . . . .
SI4 Si 0.71677(11) 0.63231(11) 0.44551(7) 0.0364(3) Uani 1 1 d . . . . .
TB Tb 0.63899(2) 0.36480(2) 0.25771(2) 0.02759(6) Uani 1 1 d . . . . .

loop_
_atom_site_aniso_label
_atom_site_aniso_U_11
_atom_site_aniso_U_22
_atom_site_aniso_U_33
_atom_site_aniso_U_23
_atom_site_aniso_U_13
_atom_site_aniso_U_12
C1 0.031(2) 0.033(2) 0.029(2) 0.0105(17) 0.0112(16) 0.0010(16)
C2 0.040(2) 0.030(2) 0.032(2) 0.0065(17) 0.0132(18) 0.0018(17)
C3 0.036(2) 0.027(2) 0.032(2) 0.0033(17) 0.0115(17) -0.0041(17)
C4 0.030(2) 0.035(2) 0.032(2) 0.0085(18) 0.0053(17) -0.0048(17)
C5 0.025(2) 0.043(3) 0.043(3) 0.011(2) 0.0046(18) 0.0002(18)
C6 0.028(2) 0.044(3) 0.053(3) 0.010(2) 0.0159(19) 0.0076(19)
C7 0.038(2) 0.039(2) 0.044(3) 0.006(2) 0.020(2) 0.0060(19)
C8 0.035(2) 0.036(2) 0.034(2) 0.0070(18) 0.0148(18) 0.0027(18)
C9 0.102(5) 0.108(6) 0.064(4) 0.043(4) 0.037(4) 0.071(5)
C10 0.078(4) 0.078(4) 0.057(3) 0.042(3) 0.019(3) 0.006(3)
C11 0.070(4) 0.066(4) 0.059(4) 0.020(3) -0.017(3) 0.005(3)
C12 0.120(6) 0.088(5) 0.063(4) 0.042(4) 0.010(4) 0.034(5)
C13 0.087(5) 0.129(7) 0.040(3) 0.025(4) 0.025(3) 0.030(4)
C14 0.124(6) 0.092(5) 0.044(3) 0.017(3) -0.013(4) -0.047(5)
C15 0.0291(19) 0.028(2) 0.035(2) 0.0076(17) 0.0109(16) 0.0031(16)
C16 0.0266(19) 0.032(2) 0.032(2) 0.0080(17) 0.0064(16) 0.0052(16)
C17 0.0266(19) 0.034(2) 0.029(2) 0.0055(17) 0.0066(16) 0.0023(16)
C18 0.030(2) 0.030(2) 0.034(2) 0.0074(17) 0.0117(17) 0.0030(16)
C19 0.034(2) 0.027(2) 0.041(2) 0.0075(18) 0.0141(18) 0.0075(17)
C20 0.034(2) 0.034(2) 0.041(2) 0.0157(19) 0.0092(18) 0.0079(17)
C21 0.034(2) 0.039(2) 0.033(2) 0.0144(19) 0.0061(17) 0.0007(18)
C22 0.0282(19) 0.037(2) 0.031(2) 0.0081(18) 0.0120(16) 0.0013(17)
C23 0.087(4) 0.108(5) 0.055(4) 0.004(4) 0.009(3) 0.073(4)
C24 0.048(3) 0.061(3) 0.073(4) 0.010(3) 0.034(3) 0.011(2)
C25 0.066(3) 0.042(3) 0.059(3) 0.002(2) 0.030(3) 0.006(2)
C26 0.077(4) 0.057(3) 0.047(3) 0.010(3) 0.031(3) 0.018(3)
C27 0.068(4) 0.050(3) 0.058(3) -0.006(3) 0.017(3) -0.003(3)
C28 0.054(3) 0.077(4) 0.061(3) 0.008(3) 0.026(3) 0.029(3)
C29 0.107(6) 0.103(6) 0.071(4) 0.053(4) 0.031(4) 0.052(5)
C30 0.075(4) 0.056(3) 0.048(3) 0.013(3) 0.022(3) -0.022(3)
C31 0.044(3) 0.080(4) 0.050(3) 0.004(3) 0.021(2) -0.009(3)
C32 0.071(4) 0.115(6) 0.120(7) 0.041(5) 0.048(4) 0.054(4)
C33 0.074(4) 0.074(4) 0.067(4) -0.025(3) 0.019(3) -0.010(3)
C34 0.080(4) 0.030(3) 0.106(6) 0.008(3) 0.016(4) 0.001(3)
C35 0.067(4) 0.054(3) 0.089(5) 0.036(3) 0.016(3) -0.008(3)
C36 0.086(5) 0.082(5) 0.064(4) 0.036(4) 0.015(3) 0.003(4)
C37 0.038(3) 0.072(4) 0.059(3) 0.001(3) 0.009(2) 0.006(2)
C38 0.051(3) 0.046(3) 0.053(3) 0.008(2) 0.021(2) 0.011(2)
C39 0.053(3) 0.048(3) 0.044(3) -0.002(2) 0.024(2) 0.002(2)
C40 0.044(3) 0.053(3) 0.048(3) -0.001(2) 0.011(2) -0.007(2)
LI 0.038(4) 0.041(4) 0.033(4) 0.007(3) 0.009(3) -0.003(3)
O1 0.0533(19) 0.0481(19) 0.0395(18) 0.0163(15) 0.0123(15) 0.0029(16)
O2 0.0401(17) 0.053(2) 0.055(2) 0.0102(17) 0.0240(15) 0.0090(15)
O3 0.054(2) 0.0395(19) 0.057(2) -0.0042(16) 0.0170(17) -0.0043(16)
O4 0.053(2) 0.049(2) 0.062(2) 0.0220(18) 0.0161(17) 0.0003(16)
O5 0.0385(17) 0.0442(18) 0.0491(19) 0.0038(15) 0.0095(14) 0.0055(14)
O6 0.0406(17) 0.0473(19) 0.0383(17) -0.0046(15) 0.0145(14) -0.0018(14)
SI1 0.0474(7) 0.0430(7) 0.0325(6) 0.0165(5) 0.0131(5) 0.0109(6)
SI2 0.0504(7) 0.0461(7) 0.0323(6) 0.0141(6) 0.0019(5) -0.0051(6)
SI3 0.0375(6) 0.0394(7) 0.0359(6) 0.0059(5) 0.0115(5) 0.0122(5)
SI4 0.0363(6) 0.0370(6) 0.0378(6) 0.0044(5) 0.0145(5) 0.0089(5)
TB 0.02364(9) 0.02952(10) 0.02962(10) 0.00891(7) 0.00789(7) 0.00113(6)

loop_
_atom_type_symbol
_atom_type_description
_atom_type_scat_dispersion_real
_atom_type_scat_dispersion_imag
_atom_type_scat_source
C C 0.0033 0.0016 'International Tables Vol C Tables 4.2.6.8 and 6.1.1.4'
H H 0.0000 0.0000 'International Tables Vol C Tables 4.2.6.8 and 6.1.1.4'
Li Li -0.0003 0.0001 'International Tables Vol C Tables 4.2.6.8 and 6.1.1.4'
O O 0.0106 0.0060 'International Tables Vol C Tables 4.2.6.8 and 6.1.1.4'
Si Si 0.0817 0.0704 'International Tables Vol C Tables 4.2.6.8 and 6.1.1.4'
Tb Tb -0.1723 4.1537 'International Tables Vol C Tables 4.2.6.8 and 6.1.1.4'

loop_
_geom_angle_atom_site_label_1
_geom_angle_atom_site_label_2
_geom_angle_atom_site_label_3
_geom_angle
_geom_angle_site_symmetry_1
_geom_angle_site_symmetry_3
C8 C1 C2 130.6(4) . .
C8 C1 SI1 112.6(3) . .
C2 C1 SI1 116.9(3) . .
C8 C1 TB 73.4(2) . .
C2 C1 TB 73.3(2) . .
SI1 C1 TB 133.71(19) . .
C3 C2 C1 137.2(4) . .
C3 C2 TB 73.9(2) . .
C1 C2 TB 75.9(2) . .
C2 C3 C4 137.5(4) . .
C2 C3 TB 75.1(2) . .
C4 C3 TB 75.5(2) . .
C5 C4 C3 129.6(4) . .
C5 C4 SI2 116.4(3) . .
C3 C4 SI2 114.0(3) . .
C5 C4 TB 74.0(2) . .
C3 C4 TB 73.1(2) . .
SI2 C4 TB 131.51(19) . .
C6 C5 C4 137.2(5) . .
C6 C5 TB 75.3(2) . .
C4 C5 TB 75.2(2) . .
C7 C6 C5 135.5(5) . .
C7 C6 TB 75.0(2) . .
C5 C6 TB 74.1(2) . .
C8 C7 C6 135.2(4) . .
C8 C7 TB 74.1(3) . .
C6 C7 TB 74.5(3) . .
C7 C8 C1 136.9(4) . .
C7 C8 TB 75.6(3) . .
C1 C8 TB 75.8(2) . .
C22 C15 C16 130.9(4) . .
C22 C15 SI3 113.2(3) . .
C16 C15 SI3 115.9(3) . .
C22 C15 TB 73.6(2) . .
C16 C15 TB 72.6(2) . .
SI3 C15 TB 135.68(19) . .
C17 C16 C15 136.6(4) . .
C17 C16 TB 74.0(2) . .
C15 C16 TB 76.6(2) . .
C16 C17 C18 138.0(4) . .
C16 C17 TB 75.0(2) . .
C18 C17 TB 76.1(2) . .
C17 C18 C19 130.8(4) . .
C17 C18 SI4 113.7(3) . .
C19 C18 SI4 115.4(3) . .
C17 C18 TB 73.0(2) . .
C19 C18 TB 73.9(2) . .
SI4 C18 TB 135.26(19) . .
C20 C19 C18 136.0(4) . .
C20 C19 TB 75.0(2) . .
C18 C19 TB 75.3(2) . .
C21 C20 C19 135.3(4) . .
C21 C20 TB 75.2(3) . .
C19 C20 TB 74.3(3) . .
C20 C21 C22 135.9(4) . .
C20 C21 TB 74.4(3) . .
C22 C21 TB 74.6(2) . .
C21 C22 C15 136.3(4) . .
C21 C22 TB 75.0(2) . .
C15 C22 TB 75.8(2) . .
O1 C30 C31 108.4(4) . .
O2 C31 C30 108.4(5) . .
O3 C34 C35 109.2(5) . .
O4 C35 C34 108.1(5) . .
O5 C38 C39 107.7(4) . .
O6 C39 C38 108.4(4) . .
O2 LI O3 102.8(4) . .
O2 LI O6 91.5(3) . .
O3 LI O6 165.3(4) . .
O2 LI O1 78.1(3) . .
O3 LI O1 92.6(3) . .
O6 LI O1 93.8(3) . .
O2 LI O4 93.0(3) . .
O3 LI O4 78.7(3) . .
O6 LI O4 97.3(3) . .
O1 LI O4 166.0(4) . .
O2 LI O5 166.3(4) . .
O3 LI O5 90.9(3) . .
O6 LI O5 75.0(3) . .
O1 LI O5 100.5(4) . .
O4 LI O5 90.7(3) . .
C29 O1 C30 112.2(5) . .
C29 O1 LI 124.5(4) . .
C30 O1 LI 108.4(4) . .
C32 O2 C31 112.8(5) . .
C32 O2 LI 127.3(5) . .
C31 O2 LI 113.6(4) . .
C33 O3 C34 112.1(5) . .
C33 O3 LI 124.3(4) . .
C34 O3 LI 112.1(4) . .
C36 O4 C35 111.7(5) . .
C36 O4 LI 127.0(4) . .
C35 O4 LI 105.5(4) . .
C38 O5 C37 112.5(4) . .
C38 O5 LI 111.3(3) . .
C37 O5 LI 126.6(4) . .
C39 O6 C40 113.0(4) . .
C39 O6 LI 115.7(3) . .
C40 O6 LI 123.0(4) . .
C11 SI1 C10 107.5(3) . .
C11 SI1 C1 112.3(2) . .
C10 SI1 C1 110.2(2) . .
C11 SI1 C9 107.9(4) . .
C10 SI1 C9 106.5(3) . .
C1 SI1 C9 112.2(2) . .
C14 SI2 C4 111.2(3) . .
C14 SI2 C12 107.3(4) . .
C4 SI2 C12 111.9(3) . .
C14 SI2 C13 106.5(4) . .
C4 SI2 C13 112.3(2) . .
C12 SI2 C13 107.4(4) . .
C23 SI3 C25 110.7(3) . .
C23 SI3 C24 106.2(3) . .
C25 SI3 C24 105.3(3) . .
C23 SI3 C15 111.2(2) . .
C25 SI3 C15 112.9(2) . .
C24 SI3 C15 110.3(2) . .
C26 SI4 C27 109.1(3) . .
C26 SI4 C18 111.5(2) . .
C27 SI4 C18 109.3(2) . .
C26 SI4 C28 106.7(3) . .
C27 SI4 C28 107.6(3) . .
C18 SI4 C28 112.4(2) . .
C17 TB C3 147.65(14) . .
C17 TB C16 31.02(13) . .
C3 TB C16 120.31(13) . .
C17 TB C2 120.59(13) . .
C3 TB C2 31.02(13) . .
C16 TB C2 102.10(13) . .
C17 TB C5 152.20(14) . .
C3 TB C5 58.37(14) . .
C16 TB C5 173.91(14) . .
C2 TB C5 79.31(14) . .
C17 TB C8 94.45(13) . .
C3 TB C8 79.45(13) . .
C16 TB C8 106.27(13) . .
C2 TB C8 58.11(13) . .
C5 TB C8 79.55(14) . .
C17 TB C19 58.30(13) . .
C3 TB C19 152.18(14) . .
C16 TB C19 79.62(13) . .
C2 TB C19 173.61(13) . .
C5 TB C19 99.63(14) . .
C8 TB C19 115.51(13) . .
C17 TB C20 78.65(13) . .
C3 TB C20 124.78(14) . .
C16 TB C20 86.89(13) . .
C2 TB C20 154.76(14) . .
C5 TB C20 89.47(14) . .
C8 TB C20 142.10(14) . .
C19 TB C20 30.73(14) . .
C17 TB C4 175.80(14) . .
C3 TB C4 31.47(14) . .
C16 TB C4 145.55(13) . .
C2 TB C4 59.98(13) . .
C5 TB C4 30.77(14) . .
C8 TB C4 89.26(13) . .
C19 TB C4 121.67(13) . .
C20 TB C4 99.60(13) . .
C17 TB C6 124.92(14) . .
C3 TB C6 78.72(14) . .
C16 TB C6 154.74(14) . .
C2 TB C6 86.50(14) . .
C5 TB C6 30.64(14) . .
C8 TB C6 58.14(15) . .
C19 TB C6 89.48(14) . .
C20 TB C6 95.33(14) . .
C4 TB C6 58.88(14) . .
C17 TB C22 79.09(13) . .
C3 TB C22 94.40(13) . .
C16 TB C22 58.08(13) . .
C2 TB C22 106.54(13) . .
C5 TB C22 115.83(14) . .
C8 TB C22 157.43(14) . .
C19 TB C22 79.63(13) . .
C20 TB C22 58.27(14) . .
C4 TB C22 96.74(13) . .
C6 TB C22 142.35(14) . .
C17 TB C7 103.96(13) . .
C3 TB C7 86.76(14) . .
C16 TB C7 127.61(14) . .
C2 TB C7 78.29(14) . .
C5 TB C7 58.43(14) . .
C8 TB C7 30.32(14) . .
C19 TB C7 95.75(14) . .
C20 TB C7 114.91(14) . .
C4 TB C7 80.24(14) . .
C6 TB C7 30.46(15) . .
C22 TB C7 172.17(14) . .

loop_
_geom_bond_atom_site_label_1
_geom_bond_atom_site_label_2
_geom_bond_distance
_geom_bond_site_symmetry_2
C1 C8 1.416(6) .
C1 C2 1.417(6) .
C1 SI1 1.871(4) .
C1 TB 2.682(4) .
C2 C3 1.412(6) .
C2 TB 2.647(4) .
C3 C4 1.436(6) .
C3 TB 2.632(4) .
C4 C5 1.409(6) .
C4 SI2 1.856(4) .
C4 TB 2.664(4) .
C5 C6 1.404(7) .
C5 TB 2.649(4) .
C6 C7 1.401(7) .
C6 TB 2.665(4) .
C7 C8 1.392(6) .
C7 TB 2.670(4) .
C8 TB 2.651(4) .
C9 SI1 1.871(6) .
C10 SI1 1.858(6) .
C11 SI1 1.852(6) .
C12 SI2 1.859(7) .
C13 SI2 1.871(7) .
C14 SI2 1.848(6) .
C15 C22 1.415(6) .
C15 C16 1.420(6) .
C15 SI3 1.871(4) .
C15 TB 2.696(4) .
C16 C17 1.411(6) .
C16 TB 2.645(4) .
C17 C18 1.414(6) .
C17 TB 2.631(4) .
C18 C19 1.416(6) .
C18 SI4 1.863(4) .
C18 TB 2.671(4) .
C19 C20 1.408(6) .
C19 TB 2.653(4) .
C20 C21 1.399(6) .
C20 TB 2.662(4) .
C21 C22 1.400(6) .
C21 TB 2.673(4) .
C22 TB 2.667(4) .
C23 SI3 1.857(6) .
C24 SI3 1.868(6) .
C25 SI3 1.864(5) .
C26 SI4 1.859(6) .
C27 SI4 1.863(5) .
C28 SI4 1.869(5) .
C29 O1 1.418(7) .
C30 O1 1.421(6) .
C30 C31 1.472(9) .
C31 O2 1.408(7) .
C32 O2 1.403(7) .
C33 O3 1.407(7) .
C34 O3 1.432(8) .
C34 C35 1.474(10) .
C35 O4 1.414(6) .
C36 O4 1.401(7) .
C37 O5 1.426(6) .
C38 O5 1.418(6) .
C38 C39 1.495(7) .
C39 O6 1.416(6) .
C40 O6 1.427(5) .
LI O2 2.069(8) .
LI O3 2.077(8) .
LI O6 2.124(8) .
LI O1 2.136(8) .
LI O4 2.179(9) .
LI O5 2.221(8) .

loop_
_geom_torsion_atom_site_label_1
_geom_torsion_atom_site_label_2
_geom_torsion_atom_site_label_3
_geom_torsion_atom_site_label_4
_geom_torsion
_geom_torsion_site_symmetry_1
_geom_torsion_site_symmetry_2
_geom_torsion_site_symmetry_3
_geom_torsion_site_symmetry_4
C8 C1 C2 C3 3.2(8) . . . .
SI1 C1 C2 C3 -177.2(4) . . . .
TB C1 C2 C3 -46.2(5) . . . .
C8 C1 C2 TB 49.4(4) . . . .
SI1 C1 C2 TB -131.0(2) . . . .
C1 C2 C3 C4 -0.8(9) . . . .
TB C2 C3 C4 -47.5(5) . . . .
C1 C2 C3 TB 46.8(5) . . . .
C2 C3 C4 C5 -3.9(8) . . . .
TB C3 C4 C5 -51.3(4) . . . .
C2 C3 C4 SI2 175.9(4) . . . .
TB C3 C4 SI2 128.5(2) . . . .
C2 C3 C4 TB 47.4(5) . . . .
C3 C4 C5 C6 3.1(8) . . . .
SI2 C4 C5 C6 -176.7(4) . . . .
TB C4 C5 C6 -47.8(5) . . . .
C3 C4 C5 TB 50.9(4) . . . .
SI2 C4 C5 TB -128.9(3) . . . .
C4 C5 C6 C7 0.2(9) . . . .
TB C5 C6 C7 -47.6(5) . . . .
C4 C5 C6 TB 47.8(5) . . . .
C5 C6 C7 C8 0.4(9) . . . .
TB C6 C7 C8 -46.9(5) . . . .
C5 C6 C7 TB 47.3(5) . . . .
C6 C7 C8 C1 -2.7(9) . . . .
TB C7 C8 C1 -49.8(5) . . . .
C6 C7 C8 TB 47.1(5) . . . .
C2 C1 C8 C7 0.3(8) . . . .
SI1 C1 C8 C7 -179.2(4) . . . .
TB C1 C8 C7 49.7(5) . . . .
C2 C1 C8 TB -49.4(4) . . . .
SI1 C1 C8 TB 131.1(2) . . . .
C22 C15 C16 C17 0.2(8) . . . .
SI3 C15 C16 C17 178.8(4) . . . .
TB C15 C16 C17 -48.2(5) . . . .
C22 C15 C16 TB 48.4(4) . . . .
SI3 C15 C16 TB -133.0(2) . . . .
C15 C16 C17 C18 1.1(9) . . . .
TB C16 C17 C18 -47.9(5) . . . .
C15 C16 C17 TB 49.0(5) . . . .
C16 C17 C18 C19 -2.0(8) . . . .
TB C17 C18 C19 -49.6(4) . . . .
C16 C17 C18 SI4 -179.8(4) . . . .
TB C17 C18 SI4 132.6(2) . . . .
C16 C17 C18 TB 47.6(5) . . . .
C17 C18 C19 C20 0.4(8) . . . .
SI4 C18 C19 C20 178.2(4) . . . .
TB C18 C19 C20 -48.9(5) . . . .
C17 C18 C19 TB 49.3(4) . . . .
SI4 C18 C19 TB -132.9(2) . . . .
C18 C19 C20 C21 0.4(9) . . . .
TB C19 C20 C21 -48.6(5) . . . .
C18 C19 C20 TB 49.0(5) . . . .
C19 C20 C21 C22 1.5(9) . . . .
TB C20 C21 C22 -46.8(5) . . . .
C19 C20 C21 TB 48.3(5) . . . .
C20 C21 C22 C15 -3.0(9) . . . .
TB C21 C22 C15 -49.7(5) . . . .
C20 C21 C22 TB 46.7(5) . . . .
C16 C15 C22 C21 1.3(8) . . . .
SI3 C15 C22 C21 -177.3(4) . . . .
TB C15 C22 C21 49.4(5) . . . .
C16 C15 C22 TB -48.1(4) . . . .
SI3 C15 C22 TB 133.3(2) . . . .
O1 C30 C31 O2 52.8(6) . . . .
O3 C34 C35 O4 56.0(7) . . . .
O5 C38 C39 O6 -51.5(6) . . . .
C31 C30 O1 C29 173.9(5) . . . .
C31 C30 O1 LI -44.8(5) . . . .
C30 C31 O2 C32 170.8(5) . . . .
C30 C31 O2 LI -34.8(5) . . . .
C35 C34 O3 C33 -177.3(5) . . . .
C35 C34 O3 LI -32.1(7) . . . .
C34 C35 O4 C36 168.5(6) . . . .
C34 C35 O4 LI -50.0(6) . . . .
C39 C38 O5 C37 -169.1(4) . . . .
C39 C38 O5 LI 42.3(5) . . . .
C38 C39 O6 C40 -173.4(4) . . . .
C38 C39 O6 LI 37.1(6) . . . .
C8 C1 SI1 C11 -50.3(4) . . . .
C2 C1 SI1 C11 130.1(4) . . . .
TB C1 SI1 C11 37.9(4) . . . .
C8 C1 SI1 C10 69.5(4) . . . .
C2 C1 SI1 C10 -110.1(4) . . . .
TB C1 SI1 C10 157.8(3) . . . .
C8 C1 SI1 C9 -172.0(4) . . . .
C2 C1 SI1 C9 8.3(5) . . . .
TB C1 SI1 C9 -83.8(4) . . . .
C5 C4 SI2 C14 -99.7(5) . . . .
C3 C4 SI2 C14 80.5(5) . . . .
TB C4 SI2 C14 168.6(4) . . . .
C5 C4 SI2 C12 20.3(5) . . . .
C3 C4 SI2 C12 -159.6(4) . . . .
TB C4 SI2 C12 -71.4(4) . . . .
C5 C4 SI2 C13 141.1(4) . . . .
C3 C4 SI2 C13 -38.7(4) . . . .
TB C4 SI2 C13 49.5(4) . . . .
C22 C15 SI3 C23 169.9(4) . . . .
C16 C15 SI3 C23 -8.9(5) . . . .
TB C15 SI3 C23 -100.1(4) . . . .
C22 C15 SI3 C25 -65.0(4) . . . .
C16 C15 SI3 C25 116.1(3) . . . .
TB C15 SI3 C25 24.9(4) . . . .
C22 C15 SI3 C24 52.4(4) . . . .
C16 C15 SI3 C24 -126.4(3) . . . .
TB C15 SI3 C24 142.4(3) . . . .
C17 C18 SI4 C26 -34.9(4) . . . .
C19 C18 SI4 C26 147.0(3) . . . .
TB C18 SI4 C26 54.5(4) . . . .
C17 C18 SI4 C27 85.9(4) . . . .
C19 C18 SI4 C27 -92.3(4) . . . .
TB C18 SI4 C27 175.3(3) . . . .
C17 C18 SI4 C28 -154.7(3) . . . .
C19 C18 SI4 C28 27.2(4) . . . .
TB C18 SI4 C28 -65.3(4) . . . .
